data_7230879
loop_
_publ_author_name
'Xu, Lin-Yan'
'Yang, Wei'
'Liu, Chao-Fan'
'Ren, Zhi-Gang'
'Lang, Jian-Ping'

_publ_section_title
;
 Assembly of silver-oxo complexes based on
 N-diphenylphosphanylmethyl-3-aminopyridine and their structures,
 photocatalysis and photocurrent responses
;
_journal_issue 28
_journal_name_full CrystEngComm
_journal_page_first 4049
_journal_paper_doi 10.1039/C8CE00715B
_journal_volume 20
_journal_year 2018
_chemical_formula_moiety 'C25 H22 Ag N2 O3 P'
_chemical_formula_sum 'C25 H22 Ag N2 O3 P'
_chemical_formula_weight 537.29
_space_group_crystal_system monoclinic
_space_group_IT_number 14
_space_group_name_Hall '-P 2yn'
_space_group_name_H-M_alt 'P 1 21/n 1'
_symmetry_space_group_name_Hall '-P 2yn'
_symmetry_space_group_name_H-M 'P 1 21/n 1'
_atom_sites_solution_hydrogens geom
_audit_creation_method SHELXL-2016/6
_audit_update_record
;
2018-05-31 deposited with the CCDC.
2018-06-13 downloaded from the CCDC.
;
_cell_angle_alpha 90
_cell_angle_beta 90.09
_cell_angle_gamma 90
_cell_formula_units_Z 4
_cell_length_a 9.2258(9)
_cell_length_b 16.0663(16)
_cell_length_c 15.1632(17)
_cell_measurement_reflns_used 7868
_cell_measurement_temperature 223(2)
_cell_measurement_theta_max 28.7389
_cell_measurement_theta_min 2.5458
_cell_volume 2247.6(4)
_computing_cell_refinement 'Bruker SAINT'
_computing_data_collection 'Bruker APEX2'
_computing_data_reduction 'Bruker SAINT'
_computing_structure_refinement 'SHELXL-2016/6 (Sheldrick, 2016)'
_computing_structure_solution 'SHELXS-2016/6 (Sheldrick, 2016)'
_diffrn_ambient_temperature 223(2)
_diffrn_measured_fraction_theta_full 1.000
_diffrn_measured_fraction_theta_max 0.997
_diffrn_measurement_device_type 'Bruker ApexII'
_diffrn_measurement_method 'phi and omega scans'
_diffrn_radiation_monochromator graphite
_diffrn_radiation_source 'fine-focus sealed tube'
_diffrn_radiation_type MoK\a
_diffrn_radiation_wavelength 0.71073
_diffrn_reflns_av_R_equivalents 0.1433
_diffrn_reflns_av_unetI/netI 0.1352
_diffrn_reflns_Laue_measured_fraction_full 1.000
_diffrn_reflns_Laue_measured_fraction_max 0.997
_diffrn_reflns_limit_h_max 13
_diffrn_reflns_limit_h_min -13
_diffrn_reflns_limit_k_max 22
_diffrn_reflns_limit_k_min -22
_diffrn_reflns_limit_l_max 21
_diffrn_reflns_limit_l_min -21
_diffrn_reflns_number 36634
_diffrn_reflns_point_group_measured_fraction_full 1.000
_diffrn_reflns_point_group_measured_fraction_max 0.997
_diffrn_reflns_theta_full 25.242
_diffrn_reflns_theta_max 30.550
_diffrn_reflns_theta_min 2.208
_exptl_absorpt_coefficient_mu 0.998
_exptl_absorpt_correction_T_max 0.7099
_exptl_absorpt_correction_T_min 0.5824
_exptl_absorpt_correction_type multi-scan
_exptl_absorpt_process_details 'SADABS-2008/1 - Bruker AXS area detector scaling and absorption correction'
_exptl_crystal_colour brown
_exptl_crystal_density_diffrn 1.588
_exptl_crystal_description block
_exptl_crystal_F_000 1088
_exptl_crystal_size_max 0.200
_exptl_crystal_size_mid 0.200
_exptl_crystal_size_min 0.150
_refine_diff_density_max 1.088
_refine_diff_density_min -1.621
_refine_diff_density_rms 0.192
_refine_ls_extinction_method none
_refine_ls_goodness_of_fit_ref 1.032
_refine_ls_hydrogen_treatment constr
_refine_ls_matrix_type full
_refine_ls_number_parameters 290
_refine_ls_number_reflns 6820
_refine_ls_number_restraints 0
_refine_ls_restrained_S_all 1.032
_refine_ls_R_factor_all 0.1324
_refine_ls_R_factor_gt 0.0741
_refine_ls_shift/su_max 0.000
_refine_ls_shift/su_mean 0.000
_refine_ls_structure_factor_coef Fsqd
_refine_ls_weighting_details 'w=1/[\s^2^(Fo^2^)+(0.0947P)^2^] where P=(Fo^2^+2Fc^2^)/3'
_refine_ls_weighting_scheme calc
_refine_ls_wR_factor_gt 0.1695
_refine_ls_wR_factor_ref 0.2095
_reflns_Friedel_coverage 0.000
_reflns_number_gt 4248
_reflns_number_total 6894
_reflns_threshold_expression 'I > 2\s(I)'
_cod_data_source_file c8ce00715b2.cif
_cod_data_source_block a_CCDC2
_cod_depositor_comments 'Adding full bibliography for 7230876--7230881.cif.'
_cod_database_code 7230879
_shelx_shelxl_version_number 2016/6
_shelx_space_group_comment
;
The symmetry employed for this shelxl refinement is uniquely defined
by the following loop, which should always be used as a source of
symmetry information in preference to the above space-group names.
They are only intended as comments.
;
_shelx_estimated_absorpt_t_min 0.825
_shelx_estimated_absorpt_t_max 0.865

loop_
_space_group_symop_operation_xyz
'x, y, z'
'-x+1/2, y+1/2, -z+1/2'
'-x, -y, -z'
'x-1/2, -y-1/2, z-1/2'

loop_
_atom_site_label
_atom_site_type_symbol
_atom_site_fract_x
_atom_site_fract_y
_atom_site_fract_z
_atom_site_U_iso_or_equiv
_atom_site_adp_type
_atom_site_occupancy
_atom_site_site_symmetry_order
_atom_site_calc_flag
_atom_site_refinement_flags_posn
_atom_site_refinement_flags_adp
Ag1 Ag 0.54682(6) 0.41328(3) 0.59074(4) 0.03279(16) Uani 1 1 d . .
P1 P 0.34952(19) 0.35204(11) 0.66729(11) 0.0274(4) Uani 1 1 d . .
N1 N 0.1507(7) 0.3945(5) 0.5455(5) 0.0411(16) Uani 1 1 d . .
H1 H 0.227072 0.393544 0.511842 0.049 Uiso 1 1 calc R U
N2 N -0.2427(7) 0.3960(4) 0.5148(4) 0.0320(13) Uani 1 1 d . .
O1 O 0.5894(6) 0.5613(3) 0.5688(3) 0.0404(13) Uani 1 1 d . .
O2 O 0.6561(8) 0.5326(4) 0.7051(4) 0.0588(17) Uani 1 1 d . .
O3 O 0.7023(8) 0.6456(5) 0.8138(4) 0.068(2) Uani 1 1 d . .
H3A H 0.690387 0.597609 0.794836 0.102 Uiso 1 1 calc R U
C1 C 0.1708(8) 0.3978(5) 0.6397(5) 0.0355(16) Uani 1 1 d . .
H1A H 0.093647 0.366537 0.669232 0.043 Uiso 1 1 calc R U
H1B H 0.166718 0.455663 0.659993 0.043 Uiso 1 1 calc R U
C2 C 0.0166(7) 0.3927(4) 0.5065(5) 0.0307(15) Uani 1 1 d . .
C3 C 0.0060(8) 0.3789(5) 0.4153(5) 0.0378(16) Uani 1 1 d . .
H3 H 0.090405 0.372574 0.381356 0.045 Uiso 1 1 calc R U
C4 C -0.1261(9) 0.3747(6) 0.3763(6) 0.047(2) Uani 1 1 d . .
H4 H -0.133688 0.367614 0.314969 0.056 Uiso 1 1 calc R U
C5 C -0.2509(8) 0.3811(5) 0.4279(6) 0.0415(18) Uani 1 1 d . .
H5 H -0.342245 0.374754 0.401259 0.050 Uiso 1 1 calc R U
C6 C -0.1138(8) 0.4027(4) 0.5526(5) 0.0334(16) Uani 1 1 d . .
H6 H -0.109549 0.414811 0.613231 0.040 Uiso 1 1 calc R U
C7 C 0.3281(8) 0.2400(4) 0.6489(4) 0.0311(14) Uani 1 1 d . .
C8 C 0.4521(9) 0.1939(4) 0.6370(5) 0.0403(16) Uani 1 1 d . .
H8 H 0.542745 0.220550 0.635273 0.048 Uiso 1 1 calc R U
C9 C 0.4440(12) 0.1069(5) 0.6274(7) 0.054(2) Uani 1 1 d . .
H9 H 0.528816 0.075415 0.619498 0.064 Uiso 1 1 calc R U
C10 C 0.3117(13) 0.0686(6) 0.6296(7) 0.060(3) Uani 1 1 d . .
H10 H 0.305917 0.010347 0.624355 0.071 Uiso 1 1 calc R U
C11 C 0.1857(12) 0.1151(6) 0.6394(7) 0.059(3) Uani 1 1 d . .
H11 H 0.095067 0.088285 0.639202 0.070 Uiso 1 1 calc R U
C12 C 0.1928(9) 0.1997(5) 0.6495(6) 0.046(2) Uani 1 1 d . .
H12 H 0.107379 0.230747 0.656877 0.055 Uiso 1 1 calc R U
C13 C 0.3528(8) 0.3597(4) 0.7867(4) 0.0323(15) Uani 1 1 d . .
C14 C 0.4696(9) 0.3988(5) 0.8264(5) 0.0386(17) Uani 1 1 d . .
H14 H 0.542639 0.423062 0.791766 0.046 Uiso 1 1 calc R U
C15 C 0.4784(11) 0.4019(6) 0.9190(6) 0.055(2) Uani 1 1 d . .
H15 H 0.559624 0.426374 0.946101 0.066 Uiso 1 1 calc R U
C16 C 0.3705(11) 0.3700(6) 0.9698(6) 0.054(2) Uani 1 1 d . .
H16 H 0.376897 0.372655 1.031568 0.065 Uiso 1 1 calc R U
C17 C 0.2524(11) 0.3340(5) 0.9305(5) 0.050(2) Uani 1 1 d . .
H17 H 0.177505 0.312509 0.965779 0.060 Uiso 1 1 calc R U
C18 C 0.2417(9) 0.3286(5) 0.8385(5) 0.0382(17) Uani 1 1 d . .
H18 H 0.159791 0.304126 0.812223 0.046 Uiso 1 1 calc R U
C19 C 0.6260(8) 0.5830(5) 0.6431(5) 0.0364(17) Uani 1 1 d . .
C20 C 0.6404(8) 0.6737(5) 0.6641(5) 0.0373(16) Uani 1 1 d . .
C21 C 0.6787(9) 0.7001(6) 0.7488(6) 0.049(2) Uani 1 1 d . .
C22 C 0.6932(10) 0.7855(7) 0.7665(7) 0.062(3) Uani 1 1 d . .
H22 H 0.718369 0.803763 0.823376 0.074 Uiso 1 1 calc R U
C23 C 0.6700(10) 0.8428(6) 0.6989(8) 0.063(3) Uani 1 1 d . .
H23 H 0.678270 0.899966 0.711363 0.076 Uiso 1 1 calc R U
C24 C 0.6352(10) 0.8182(5) 0.6144(7) 0.054(2) Uani 1 1 d . .
H24 H 0.623070 0.857552 0.569102 0.065 Uiso 1 1 calc R U
C25 C 0.6184(8) 0.7335(5) 0.5979(6) 0.0443(18) Uani 1 1 d . .
H25 H 0.591655 0.715898 0.540994 0.053 Uiso 1 1 calc R U

loop_
_atom_site_aniso_label
_atom_site_aniso_U_11
_atom_site_aniso_U_22
_atom_site_aniso_U_33
_atom_site_aniso_U_23
_atom_site_aniso_U_13
_atom_site_aniso_U_12
Ag1 0.0256(2) 0.0392(3) 0.0336(3) 0.0039(2) 0.0022(3) -0.0035(2)
P1 0.0233(8) 0.0342(9) 0.0246(8) 0.0023(7) -0.0020(7) -0.0013(7)
N1 0.026(3) 0.066(4) 0.032(3) 0.007(3) -0.002(3) 0.000(3)
N2 0.028(3) 0.039(3) 0.030(3) 0.001(3) 0.000(3) -0.001(2)
O1 0.041(3) 0.046(3) 0.035(3) 0.001(2) -0.004(2) -0.002(2)
O2 0.079(4) 0.059(4) 0.039(3) 0.013(3) -0.006(3) -0.014(4)
O3 0.074(5) 0.095(6) 0.035(3) -0.001(4) -0.008(3) -0.004(4)
C1 0.026(4) 0.052(5) 0.029(4) 0.009(3) -0.001(3) 0.003(3)
C2 0.025(3) 0.037(4) 0.030(3) 0.006(3) 0.002(3) 0.000(3)
C3 0.025(3) 0.055(4) 0.033(4) 0.001(4) 0.005(3) 0.003(3)
C4 0.039(5) 0.065(6) 0.036(4) -0.009(4) -0.006(3) -0.001(4)
C5 0.020(3) 0.055(4) 0.050(5) -0.002(4) -0.005(3) 0.000(3)
C6 0.031(4) 0.037(4) 0.032(4) 0.009(3) -0.001(3) -0.004(3)
C7 0.031(3) 0.034(3) 0.028(3) 0.004(3) -0.007(3) -0.002(3)
C8 0.038(4) 0.036(4) 0.047(4) 0.000(3) 0.002(4) -0.003(3)
C9 0.051(5) 0.045(4) 0.065(6) -0.001(4) 0.008(5) 0.009(4)
C10 0.082(8) 0.035(4) 0.062(6) -0.001(4) -0.010(6) -0.012(5)
C11 0.064(7) 0.051(5) 0.061(6) 0.001(5) -0.013(5) -0.021(5)
C12 0.042(4) 0.039(4) 0.055(5) -0.001(4) -0.010(4) -0.005(3)
C13 0.033(3) 0.040(4) 0.024(3) 0.003(3) 0.002(3) 0.006(3)
C14 0.031(4) 0.053(4) 0.032(4) 0.000(3) -0.005(3) -0.001(3)
C15 0.054(6) 0.085(7) 0.026(4) -0.006(4) -0.008(4) -0.010(4)
C16 0.060(6) 0.075(7) 0.027(4) -0.004(4) 0.003(4) 0.004(5)
C17 0.062(5) 0.054(5) 0.034(4) 0.009(4) 0.007(4) -0.009(4)
C18 0.038(4) 0.048(4) 0.029(4) 0.000(3) 0.012(3) -0.007(3)
C19 0.028(4) 0.047(4) 0.034(4) 0.002(3) 0.007(3) -0.003(3)
C20 0.029(3) 0.040(4) 0.042(4) -0.002(3) 0.001(3) -0.001(3)
C21 0.031(4) 0.068(6) 0.047(5) -0.015(4) -0.001(3) -0.004(4)
C22 0.045(5) 0.079(7) 0.062(6) -0.041(6) -0.001(4) -0.002(5)
C23 0.043(5) 0.051(5) 0.095(8) -0.038(6) 0.008(5) -0.005(4)
C24 0.049(5) 0.036(4) 0.077(7) -0.001(4) 0.005(5) -0.002(4)
C25 0.039(4) 0.044(4) 0.050(5) -0.006(4) 0.002(4) -0.005(3)

loop_
_atom_type_symbol
_atom_type_description
_atom_type_scat_dispersion_real
_atom_type_scat_dispersion_imag
_atom_type_scat_source
C C 0.0033 0.0016 'International Tables Vol C Tables 4.2.6.8 and 6.1.1.4'
H H 0.0000 0.0000 'International Tables Vol C Tables 4.2.6.8 and 6.1.1.4'
N N 0.0061 0.0033 'International Tables Vol C Tables 4.2.6.8 and 6.1.1.4'
O O 0.0106 0.0060 'International Tables Vol C Tables 4.2.6.8 and 6.1.1.4'
P P 0.1023 0.0942 'International Tables Vol C Tables 4.2.6.8 and 6.1.1.4'
Ag Ag -0.8971 1.1015 'International Tables Vol C Tables 4.2.6.8 and 6.1.1.4'

loop_
_geom_angle_atom_site_label_1
_geom_angle_atom_site_label_2
_geom_angle_atom_site_label_3
_geom_angle
_geom_angle_site_symmetry_1
_geom_angle_site_symmetry_3
N2 Ag1 P1 148.46(16) 1_655 .
N2 Ag1 O1 85.0(2) 1_655 .
P1 Ag1 O1 126.58(14) . .
C13 P1 C7 102.7(3) . .
C13 P1 C1 102.2(3) . .
C7 P1 C1 105.1(4) . .
C13 P1 Ag1 116.6(3) . .
C7 P1 Ag1 114.6(2) . .
C1 P1 Ag1 114.1(2) . .
C2 N1 C1 122.8(7) . .
C2 N1 H1 118.6 . .
C1 N1 H1 118.6 . .
C6 N2 C5 119.3(7) . .
C6 N2 Ag1 122.5(5) . 1_455
C5 N2 Ag1 118.2(5) . 1_455
C19 O1 Ag1 101.3(5) . .
C21 O3 H3A 109.5 . .
N1 C1 P1 108.8(6) . .
N1 C1 H1A 109.9 . .
P1 C1 H1A 109.9 . .
N1 C1 H1B 109.9 . .
P1 C1 H1B 109.9 . .
H1A C1 H1B 108.3 . .
N1 C2 C6 123.9(7) . .
N1 C2 C3 119.3(7) . .
C6 C2 C3 116.8(6) . .
C4 C3 C2 119.9(7) . .
C4 C3 H3 120.0 . .
C2 C3 H3 120.0 . .
C3 C4 C5 119.6(7) . .
C3 C4 H4 120.2 . .
C5 C4 H4 120.2 . .
N2 C5 C4 121.2(7) . .
N2 C5 H5 119.4 . .
C4 C5 H5 119.4 . .
N2 C6 C2 123.1(7) . .
N2 C6 H6 118.5 . .
C2 C6 H6 118.5 . .
C8 C7 C12 119.4(6) . .
C8 C7 P1 117.4(5) . .
C12 C7 P1 123.2(6) . .
C7 C8 C9 120.3(8) . .
C7 C8 H8 119.9 . .
C9 C8 H8 119.9 . .
C10 C9 C8 119.5(9) . .
C10 C9 H9 120.2 . .
C8 C9 H9 120.2 . .
C9 C10 C11 120.4(8) . .
C9 C10 H10 119.8 . .
C11 C10 H10 119.8 . .
C12 C11 C10 120.3(9) . .
C12 C11 H11 119.8 . .
C10 C11 H11 119.8 . .
C11 C12 C7 120.0(8) . .
C11 C12 H12 120.0 . .
C7 C12 H12 120.0 . .
C14 C13 C18 119.5(7) . .
C14 C13 P1 118.4(6) . .
C18 C13 P1 122.0(6) . .
C13 C14 C15 119.6(8) . .
C13 C14 H14 120.2 . .
C15 C14 H14 120.2 . .
C16 C15 C14 120.7(9) . .
C16 C15 H15 119.7 . .
C14 C15 H15 119.7 . .
C15 C16 C17 119.8(8) . .
C15 C16 H16 120.1 . .
C17 C16 H16 120.1 . .
C16 C17 C18 120.9(8) . .
C16 C17 H17 119.5 . .
C18 C17 H17 119.5 . .
C13 C18 C17 119.4(8) . .
C13 C18 H18 120.3 . .
C17 C18 H18 120.3 . .
O1 C19 O2 124.0(7) . .
O1 C19 C20 119.7(7) . .
O2 C19 C20 116.3(7) . .
C21 C20 C25 119.0(8) . .
C21 C20 C19 120.9(8) . .
C25 C20 C19 120.1(7) . .
O3 C21 C20 121.2(8) . .
O3 C21 C22 119.0(9) . .
C20 C21 C22 119.8(9) . .
C23 C22 C21 119.4(9) . .
C23 C22 H22 120.3 . .
C21 C22 H22 120.3 . .
C24 C23 C22 121.9(8) . .
C24 C23 H23 119.1 . .
C22 C23 H23 119.1 . .
C23 C24 C25 118.3(9) . .
C23 C24 H24 120.9 . .
C25 C24 H24 120.9 . .
C24 C25 C20 121.6(9) . .
C24 C25 H25 119.2 . .
C20 C25 H25 119.2 . .

loop_
_geom_bond_atom_site_label_1
_geom_bond_atom_site_label_2
_geom_bond_distance
_geom_bond_site_symmetry_2
Ag1 N2 2.276(6) 1_655
Ag1 P1 2.3738(18) .
Ag1 O1 2.434(5) .
P1 C13 1.815(7) .
P1 C7 1.832(7) .
P1 C1 1.852(8) .
N1 C2 1.371(10) .
N1 C1 1.442(9) .
N1 H1 0.8700 .
N2 C6 1.324(10) .
N2 C5 1.341(10) .
O1 C19 1.225(10) .
O2 C19 1.270(10) .
O3 C21 1.336(11) .
O3 H3A 0.8300 .
C1 H1A 0.9800 .
C1 H1B 0.9800 .
C2 C6 1.402(10) .
C2 C3 1.404(11) .
C3 C4 1.356(11) .
C3 H3 0.9400 .
C4 C5 1.396(11) .
C4 H4 0.9400 .
C5 H5 0.9400 .
C6 H6 0.9400 .
C7 C8 1.376(11) .
C7 C12 1.406(10) .
C8 C9 1.406(11) .
C8 H8 0.9400 .
C9 C10 1.368(14) .
C9 H9 0.9400 .
C10 C11 1.390(15) .
C10 H10 0.9400 .
C11 C12 1.369(12) .
C11 H11 0.9400 .
C12 H12 0.9400 .
C13 C14 1.385(11) .
C13 C18 1.386(9) .
C14 C15 1.407(11) .
C14 H14 0.9400 .
C15 C16 1.359(13) .
C15 H15 0.9400 .
C16 C17 1.369(13) .
C16 H16 0.9400 .
C17 C18 1.400(11) .
C17 H17 0.9400 .
C18 H18 0.9400 .
C19 C20 1.498(10) .
C20 C21 1.398(11) .
C20 C25 1.404(11) .
C21 C22 1.403(13) .
C22 C23 1.395(16) .
C22 H22 0.9400 .
C23 C24 1.379(14) .
C23 H23 0.9400 .
C24 C25 1.393(11) .
C24 H24 0.9400 .
C25 H25 0.9400 .

loop_
_geom_hbond_atom_site_label_D
_geom_hbond_atom_site_label_H
_geom_hbond_atom_site_label_A
_geom_hbond_distance_DH
_geom_hbond_distance_HA
_geom_hbond_distance_DA
_geom_hbond_angle_DHA
O3 H3A O2 0.83 1.74 2.488(10) 148.2
